data_7005859
loop_
_publ_author_name
'Sun, Yan-Qiong'
'Yang, Guo-Yu'

_publ_section_title
;
 Organic-inorganic hybrid materials constructed from inorganic
 lanthanide sulfate skeletons and organic 4,5-imidazoledicarboxylic
 acid.
;
_journal_issue 34
_journal_name_full 'Dalton transactions (Cambridge, England : 2003)'
_journal_page_first 3771
_journal_page_last 3781
_journal_paper_doi 10.1039/b706072f
_journal_year 2007
_chemical_formula_sum 'C20 H36 Cu Eu6 N8 O54 S6'
_chemical_formula_weight 2420.23
_chemical_name_systematic
;
?
;
_space_group_IT_number 2
_symmetry_cell_setting triclinic
_symmetry_space_group_name_Hall '-P 1'
_symmetry_space_group_name_H-M 'P -1'
_atom_sites_solution_hydrogens geom
_atom_sites_solution_primary direct
_atom_sites_solution_secondary difmap
_audit_creation_method SHELXL-97
_cell_angle_alpha 96.778(2)
_cell_angle_beta 94.307(4)
_cell_angle_gamma 97.886(4)
_cell_formula_units_Z 1
_cell_length_a 6.6280(5)
_cell_length_b 9.4648(7)
_cell_length_c 21.5033(15)
_cell_measurement_reflns_used 3751
_cell_measurement_temperature 293(2)
_cell_measurement_theta_max 27.4835
_cell_measurement_theta_min 3.0910
_cell_volume 1321.14(17)
_computing_cell_refinement 'CrystalClear (Rigaku Corp., 2000)'
_computing_data_collection 'CrystalClear (Rigaku Corp., 2000)'
_computing_data_reduction 'CrystalClear (Rigaku Corp., 2000)'
_computing_structure_refinement 'SHELXL-97 (Sheldrick, 1997)'
_computing_structure_solution 'SHELXS-97 (Sheldrick, 1990)'
_diffrn_ambient_temperature 293(2)
_diffrn_detector_area_resol_mean 14.6306
_diffrn_measured_fraction_theta_full 0.982
_diffrn_measured_fraction_theta_max 0.982
_diffrn_measurement_device_type
;
Mercury70 (2x2 bin mode)
;
_diffrn_measurement_method dtprofit.ref
_diffrn_radiation_monochromator 'Graphite Monochromator'
_diffrn_radiation_source 'Rotating Anode'
_diffrn_radiation_type MoK\a
_diffrn_radiation_wavelength 0.71073
_diffrn_reflns_av_R_equivalents 0.0240
_diffrn_reflns_av_sigmaI/netI 0.0387
_diffrn_reflns_limit_h_max 7
_diffrn_reflns_limit_h_min -8
_diffrn_reflns_limit_k_max 12
_diffrn_reflns_limit_k_min -12
_diffrn_reflns_limit_l_max 27
_diffrn_reflns_limit_l_min -22
_diffrn_reflns_number 10190
_diffrn_reflns_theta_full 27.48
_diffrn_reflns_theta_max 27.48
_diffrn_reflns_theta_min 3.09
_exptl_absorpt_coefficient_mu 7.791
_exptl_absorpt_correction_T_max 0.459
_exptl_absorpt_correction_T_min 0.256
_exptl_absorpt_correction_type multi-scan
_exptl_crystal_colour blue
_exptl_crystal_density_diffrn 3.042
_exptl_crystal_density_method 'not measured'
_exptl_crystal_description prism
_exptl_crystal_F_000 1147
_exptl_crystal_size_max 0.3000
_exptl_crystal_size_mid 0.1500
_exptl_crystal_size_min 0.1000
_refine_diff_density_max 2.156
_refine_diff_density_min -2.175
_refine_diff_density_rms 0.212
_refine_ls_extinction_method none
_refine_ls_goodness_of_fit_ref 1.065
_refine_ls_hydrogen_treatment constr
_refine_ls_matrix_type full
_refine_ls_number_parameters 430
_refine_ls_number_reflns 5932
_refine_ls_number_restraints 0
_refine_ls_restrained_S_all 1.065
_refine_ls_R_factor_all 0.0354
_refine_ls_R_factor_gt 0.0308
_refine_ls_shift/su_max 0.001
_refine_ls_shift/su_mean 0.000
_refine_ls_structure_factor_coef Fsqd
_refine_ls_weighting_details 'calc w=1/[\s^2^(Fo^2^)+(0.0388P)^2^+3.1974P] where P=(Fo^2^+2Fc^2^)/3'
_refine_ls_weighting_scheme calc
_refine_ls_wR_factor_gt 0.0745
_refine_ls_wR_factor_ref 0.0790
_reflns_number_gt 5340
_reflns_number_total 5932
_reflns_threshold_expression >2sigma(I)
_cod_data_source_file b706072f.txt
_cod_data_source_block syq-160
_cod_depositor_comments
;
The following automatic conversions were performed:
'_exptl_absorpt_correction_type' value 'Multi-scan' changed to
'multi-scan' according to
'/home/saulius/struct/CIF-dictionaries/cif_core.dic' dictionary named
'cif_core.dic' version 2.4.1 from 2010-06-29.

Automatic conversion script
Id: cif_fix_enum 1527 2010-12-29 10:47:43Z saulius 
;
_cod_original_sg_symbol_H-M P-1
_cod_database_code 7005859

loop_
_symmetry_equiv_pos_as_xyz
'x, y, z'
'-x, -y, -z'

loop_
_atom_site_label
_atom_site_type_symbol
_atom_site_fract_x
_atom_site_fract_y
_atom_site_fract_z
_atom_site_U_iso_or_equiv
_atom_site_adp_type
_atom_site_occupancy
_atom_site_symmetry_multiplicity
_atom_site_calc_flag
_atom_site_refinement_flags
_atom_site_disorder_assembly
_atom_site_disorder_group
Eu1 Eu 0.93626(4) 0.11837(3) 0.321871(11) 0.01092(7) Uani 1 1 d . . .
Eu2 Eu 0.65242(4) -0.29082(2) 0.422202(11) 0.01019(7) Uani 1 1 d . . .
Eu3 Eu 1.67536(4) -0.01347(3) 0.138756(12) 0.01554(8) Uani 1 1 d . . .
Cu Cu 1.0000 0.5000 0.0000 0.0180(2) Uani 1 2 d S . .
S1 S 1.2323(2) 0.06525(15) 0.18550(6) 0.0182(3) Uani 1 1 d . . .
S2 S 1.33150(19) 0.35751(13) 0.43562(5) 0.0110(2) Uani 1 1 d . . .
S3 S 1.15329(19) -0.18125(13) 0.37622(6) 0.0125(2) Uani 1 1 d . . .
C1 C 1.0796(9) 0.6167(6) 0.1493(3) 0.0208(11) Uani 1 1 d . . .
H1A H 1.1444 0.7105 0.1498 0.025 Uiso 1 1 calc R . .
C2 C 0.9280(8) 0.4011(5) 0.1174(2) 0.0143(10) Uani 1 1 d . . .
C3 C 0.9421(8) 0.4170(6) 0.1822(2) 0.0149(10) Uani 1 1 d . . .
C4 C 0.8903(8) 0.3198(5) 0.2303(2) 0.0147(10) Uani 1 1 d . . .
C5 C 0.8214(8) 0.2886(5) 0.0675(2) 0.0155(10) Uani 1 1 d . . .
C6 C 0.4776(8) -0.5286(5) 0.2819(2) 0.0166(11) Uani 1 1 d . . .
H6A H 0.4311 -0.6049 0.3032 0.020 Uiso 1 1 calc R . .
C7 C 0.5516(8) -0.4047(5) 0.2044(2) 0.0134(10) Uani 1 1 d . . .
C8 C 0.6018(8) -0.3187(5) 0.2612(2) 0.0135(10) Uani 1 1 d . . .
C9 C 0.5662(8) -0.3836(6) 0.1374(2) 0.0160(10) Uani 1 1 d . . .
C10 C 0.7015(7) -0.1688(5) 0.2806(2) 0.0121(9) Uani 1 1 d . . .
N1 N 1.0159(7) 0.5261(5) 0.0975(2) 0.0170(9) Uani 1 1 d . . .
N2 N 1.0379(7) 0.5548(5) 0.2008(2) 0.0173(9) Uani 1 1 d . . .
H2A H 1.0666 0.5950 0.2390 0.021 Uiso 1 1 calc R . .
N3 N 0.4743(7) -0.5370(5) 0.2190(2) 0.0163(9) Uani 1 1 d . . .
H3A H 0.4311 -0.6125 0.1925 0.020 Uiso 1 1 calc R . .
N4 N 0.5549(7) -0.3986(4) 0.30956(19) 0.0138(9) Uani 1 1 d . . .
O1 O 0.9510(6) 0.3646(4) 0.28647(18) 0.0224(9) Uani 1 1 d . . .
O2 O 0.7955(6) 0.1929(4) 0.21474(17) 0.0160(7) Uani 1 1 d . . .
O3 O 0.7257(7) 0.1748(4) 0.08115(19) 0.0245(9) Uani 1 1 d . . .
O4 O 0.8271(6) 0.3147(4) 0.01171(17) 0.0216(9) Uani 1 1 d . . .
O5 O 0.5301(7) -0.4940(4) 0.09811(18) 0.0238(9) Uani 1 1 d . . .
O6 O 0.6156(7) -0.2597(4) 0.12448(18) 0.0258(9) Uani 1 1 d . . .
O7 O 0.7708(6) -0.0866(4) 0.24256(16) 0.0146(7) Uani 1 1 d . . .
O8 O 0.7221(5) -0.1254(4) 0.33919(16) 0.0143(7) Uani 1 1 d . . .
O9 O 1.1905(6) 0.1247(4) 0.24923(18) 0.0223(9) Uani 1 1 d . . .
O10 O 1.3346(10) 0.1772(6) 0.1542(2) 0.0603(19) Uani 1 1 d . . .
O11 O 1.3701(7) -0.0432(6) 0.1923(2) 0.0441(13) Uani 1 1 d . . .
O12 O 1.0418(6) -0.0032(5) 0.14949(18) 0.0252(9) Uani 1 1 d . . .
O13 O 1.4908(6) 0.2846(4) 0.46372(19) 0.0227(8) Uani 1 1 d . . .
O14 O 1.4127(6) 0.4994(4) 0.42151(18) 0.0203(8) Uani 1 1 d . . .
O15 O 1.2281(6) 0.2709(4) 0.37810(16) 0.0181(8) Uani 1 1 d . . .
O16 O 1.1811(6) 0.3705(4) 0.48352(16) 0.0158(7) Uani 1 1 d . . .
O17 O 1.0088(6) -0.2047(5) 0.42445(19) 0.0234(9) Uani 1 1 d . . .
O18 O 1.1528(6) -0.0336(4) 0.3602(2) 0.0300(10) Uani 1 1 d . . .
O19 O 1.3586(6) -0.1873(4) 0.40534(19) 0.0226(8) Uani 1 1 d . . .
O20 O 1.0970(7) -0.2856(5) 0.3212(2) 0.0365(11) Uani 1 1 d . . .
O1W O 0.8425(6) -0.4977(4) 0.39729(18) 0.0252(9) Uani 1 1 d . . .
O2W O 0.5713(6) 0.1353(5) 0.32367(19) 0.0253(9) Uani 1 1 d . . .
O3W O 1.3964(7) -0.0690(4) 0.05513(19) 0.0259(9) Uani 1 1 d . . .
O4W O 1.2634(7) 0.3867(5) 0.00165(19) 0.0317(10) Uani 1 1 d . . .
O5W O 0.7250(7) -0.0579(4) 0.48745(19) 0.0280(10) Uani 1 1 d . . .
O6W O 1.8267(8) -0.0951(5) 0.0340(2) 0.0343(11) Uani 1 1 d . . .
O7W O 0.8475(6) 0.1856(4) 0.42874(18) 0.0202(8) Uani 1 1 d . . .
H11 H 0.9044 -0.5114 0.4314 0.080 Uiso 1 1 d R . .
H12 H 0.9193 -0.5131 0.3672 0.080 Uiso 1 1 d R . .
H21 H 0.4949 0.1209 0.2873 0.080 Uiso 1 1 d R . .
H22 H 0.4997 0.0817 0.3528 0.080 Uiso 1 1 d R . .
H31 H 1.2749 -0.0692 0.0757 0.080 Uiso 1 1 d R . .
H32 H 1.3996 0.0102 0.0321 0.080 Uiso 1 1 d R . .
H41 H 1.3419 0.4212 0.0382 0.080 Uiso 1 1 d R . .
H42 H 1.3437 0.3931 -0.0310 0.080 Uiso 1 1 d R . .
H51 H 0.7929 0.0180 0.4789 0.080 Uiso 1 1 d R . .
H52 H 0.6770 -0.0388 0.5227 0.080 Uiso 1 1 d R . .
H61 H 1.7687 -0.1800 0.0222 0.080 Uiso 1 1 d R . .
H62 H 1.9450 -0.0965 0.0488 0.080 Uiso 1 1 d R . .
H72 H 0.9254 0.2489 0.4575 0.080 Uiso 1 1 d R . .
H71 H 0.7201 0.2052 0.4280 0.080 Uiso 1 1 d R . .

loop_
_atom_site_aniso_label
_atom_site_aniso_U_11
_atom_site_aniso_U_22
_atom_site_aniso_U_33
_atom_site_aniso_U_23
_atom_site_aniso_U_13
_atom_site_aniso_U_12
Eu1 0.01037(13) 0.01428(12) 0.00768(12) -0.00170(9) 0.00249(9) 0.00211(9)
Eu2 0.01023(13) 0.01337(12) 0.00671(12) -0.00094(9) 0.00237(9) 0.00182(9)
Eu3 0.01839(15) 0.01679(13) 0.00953(13) 0.00147(9) 0.00009(10) -0.00328(10)
Cu 0.0244(5) 0.0184(4) 0.0098(4) 0.0002(3) 0.0042(4) -0.0019(4)
S1 0.0133(6) 0.0276(7) 0.0109(6) -0.0055(5) 0.0052(5) -0.0017(5)
S2 0.0113(6) 0.0150(5) 0.0062(5) -0.0003(4) 0.0023(4) 0.0001(4)
S3 0.0103(6) 0.0157(6) 0.0116(6) -0.0004(4) 0.0029(5) 0.0034(4)
C1 0.019(3) 0.019(3) 0.024(3) -0.001(2) 0.004(2) 0.002(2)
C2 0.015(3) 0.015(2) 0.013(2) 0.0000(19) 0.004(2) 0.0035(19)
C3 0.014(3) 0.020(2) 0.011(2) -0.0015(19) 0.0031(19) 0.004(2)
C4 0.018(3) 0.018(2) 0.009(2) -0.0005(19) 0.003(2) 0.005(2)
C5 0.022(3) 0.016(2) 0.010(2) 0.0010(18) 0.007(2) 0.006(2)
C6 0.026(3) 0.013(2) 0.011(2) 0.0011(18) 0.007(2) 0.001(2)
C7 0.018(3) 0.015(2) 0.006(2) -0.0064(18) -0.0006(19) 0.0062(19)
C8 0.016(3) 0.014(2) 0.011(2) 0.0028(18) 0.0025(19) 0.0025(19)
C9 0.018(3) 0.020(3) 0.009(2) -0.0046(19) 0.002(2) 0.006(2)
C10 0.010(2) 0.015(2) 0.010(2) -0.0009(18) 0.0005(18) 0.0022(18)
N1 0.021(2) 0.017(2) 0.012(2) 0.0003(16) 0.0034(18) -0.0007(18)
N2 0.023(2) 0.018(2) 0.010(2) -0.0028(16) 0.0020(18) 0.0039(18)
N3 0.018(2) 0.018(2) 0.009(2) -0.0045(16) 0.0019(17) -0.0019(18)
N4 0.019(2) 0.017(2) 0.0045(19) 0.0033(15) 0.0043(16) -0.0028(17)
O1 0.033(2) 0.0202(19) 0.0123(19) -0.0014(15) -0.0010(16) 0.0030(17)
O2 0.0199(19) 0.0159(17) 0.0113(17) -0.0009(14) 0.0045(15) -0.0007(15)
O3 0.035(2) 0.0205(19) 0.016(2) 0.0040(15) 0.0068(17) -0.0053(17)
O4 0.032(2) 0.0199(19) 0.0086(18) -0.0027(14) 0.0031(16) -0.0068(17)
O5 0.034(2) 0.024(2) 0.0113(18) -0.0039(15) 0.0028(17) 0.0014(17)
O6 0.042(3) 0.0209(19) 0.0138(19) 0.0009(15) 0.0077(18) 0.0027(18)
O7 0.0162(18) 0.0168(17) 0.0097(17) 0.0016(13) 0.0021(14) -0.0023(14)
O8 0.0172(18) 0.0170(17) 0.0078(17) -0.0002(13) 0.0013(14) 0.0007(14)
O9 0.018(2) 0.036(2) 0.0110(18) -0.0094(16) 0.0075(15) 0.0040(17)
O10 0.087(4) 0.048(3) 0.028(3) -0.015(2) 0.023(3) -0.045(3)
O11 0.034(3) 0.081(4) 0.020(2) -0.009(2) 0.000(2) 0.034(3)
O12 0.014(2) 0.042(2) 0.016(2) -0.0084(17) 0.0010(15) -0.0006(17)
O13 0.017(2) 0.028(2) 0.025(2) 0.0056(17) 0.0030(16) 0.0084(16)
O14 0.029(2) 0.0168(18) 0.0131(18) 0.0016(14) 0.0028(16) -0.0040(16)
O15 0.020(2) 0.0241(19) 0.0072(17) -0.0061(14) 0.0040(14) -0.0023(15)
O16 0.0164(19) 0.0261(19) 0.0052(16) 0.0007(14) 0.0068(14) 0.0020(15)
O17 0.0130(19) 0.040(2) 0.018(2) 0.0076(17) 0.0064(16) 0.0029(17)
O18 0.018(2) 0.023(2) 0.051(3) 0.013(2) 0.001(2) 0.0043(17)
O19 0.0114(19) 0.034(2) 0.024(2) 0.0050(17) 0.0019(16) 0.0093(16)
O20 0.034(3) 0.044(3) 0.025(2) -0.019(2) 0.000(2) 0.006(2)
O1W 0.031(2) 0.032(2) 0.015(2) -0.0005(16) 0.0052(17) 0.0136(18)
O2W 0.019(2) 0.038(2) 0.020(2) -0.0004(17) 0.0014(16) 0.0113(18)
O3W 0.031(2) 0.028(2) 0.016(2) -0.0020(16) -0.0039(17) 0.0007(18)
O4W 0.029(2) 0.045(3) 0.015(2) -0.0070(18) 0.0065(18) -0.007(2)
O5W 0.037(3) 0.024(2) 0.020(2) -0.0038(16) 0.0142(18) -0.0063(18)
O6W 0.043(3) 0.033(2) 0.026(2) -0.0036(19) 0.008(2) 0.008(2)
O7W 0.0161(19) 0.026(2) 0.0153(19) -0.0077(15) 0.0036(15) 0.0010(16)

loop_
_atom_type_symbol
_atom_type_description
_atom_type_scat_dispersion_real
_atom_type_scat_dispersion_imag
_atom_type_scat_source
Eu Eu -0.1578 3.6682 'International Tables Vol C Tables 4.2.6.8 and 6.1.1.4'
Cu Cu 0.3201 1.2651 'International Tables Vol C Tables 4.2.6.8 and 6.1.1.4'
S S 0.1246 0.1234 'International Tables Vol C Tables 4.2.6.8 and 6.1.1.4'
C C 0.0033 0.0016 'International Tables Vol C Tables 4.2.6.8 and 6.1.1.4'
N N 0.0061 0.0033 'International Tables Vol C Tables 4.2.6.8 and 6.1.1.4'
O O 0.0106 0.0060 'International Tables Vol C Tables 4.2.6.8 and 6.1.1.4'
H H 0.0000 0.0000 'International Tables Vol C Tables 4.2.6.8 and 6.1.1.4'

loop_
_geom_angle_atom_site_label_1
_geom_angle_atom_site_label_2
_geom_angle_atom_site_label_3
_geom_angle
_geom_angle_site_symmetry_1
_geom_angle_site_symmetry_3
_geom_angle_publ_flag
O18 Eu1 O9 77.99(16) . . ?
O18 Eu1 O15 73.38(14) . . ?
O9 Eu1 O15 75.41(12) . . ?
O18 Eu1 O7W 89.92(16) . . ?
O9 Eu1 O7W 147.98(13) . . ?
O15 Eu1 O7W 72.73(12) . . ?
O18 Eu1 O2W 134.87(15) . . ?
O9 Eu1 O2W 139.02(14) . . ?
O15 Eu1 O2W 130.02(14) . . ?
O7W Eu1 O2W 68.36(13) . . ?
O18 Eu1 O7 88.73(14) . . ?
O9 Eu1 O7 81.31(12) . . ?
O15 Eu1 O7 153.02(13) . . ?
O7W Eu1 O7 128.47(12) . . ?
O2W Eu1 O7 76.86(13) . . ?
O18 Eu1 O1 140.42(14) . . ?
O9 Eu1 O1 75.59(14) . . ?
O15 Eu1 O1 71.79(13) . . ?
O7W Eu1 O1 97.16(13) . . ?
O2W Eu1 O1 83.10(14) . . ?
O7 Eu1 O1 115.44(12) . . ?
O18 Eu1 O8 69.98(13) . . ?
O9 Eu1 O8 120.96(13) . . ?
O15 Eu1 O8 134.34(12) . . ?
O7W Eu1 O8 80.84(12) . . ?
O2W Eu1 O8 67.85(13) . . ?
O7 Eu1 O8 50.68(11) . . ?
O1 Eu1 O8 149.58(13) . . ?
O18 Eu1 O2 140.18(15) . . ?
O9 Eu1 O2 69.03(13) . . ?
O15 Eu1 O2 116.97(12) . . ?
O7W Eu1 O2 129.76(13) . . ?
O2W Eu1 O2 70.41(13) . . ?
O7 Eu1 O2 65.27(11) . . ?
O1 Eu1 O2 50.19(11) . . ?
O8 Eu1 O2 108.60(11) . . ?
O18 Eu1 C4 143.80(15) . . ?
O9 Eu1 C4 66.15(15) . . ?
O15 Eu1 C4 92.32(14) . . ?
O7W Eu1 C4 117.95(14) . . ?
O2W Eu1 C4 79.73(15) . . ?
O7 Eu1 C4 90.55(13) . . ?
O1 Eu1 C4 25.14(13) . . ?
O8 Eu1 C4 133.21(13) . . ?
O2 Eu1 C4 25.76(12) . . ?
O18 Eu1 C10 77.58(14) . . ?
O9 Eu1 C10 100.89(14) . . ?
O15 Eu1 C10 150.87(14) . . ?
O7W Eu1 C10 105.31(13) . . ?
O2W Eu1 C10 71.41(14) . . ?
O7 Eu1 C10 25.18(12) . . ?
O1 Eu1 C10 136.12(13) . . ?
O8 Eu1 C10 25.53(12) . . ?
O2 Eu1 C10 87.16(12) . . ?
C4 Eu1 C10 112.91(14) . . ?
O18 Eu1 Eu3 114.54(12) . 1_455 ?
O9 Eu1 Eu3 68.94(9) . 1_455 ?
O15 Eu1 Eu3 140.13(9) . 1_455 ?
O7W Eu1 Eu3 141.99(9) . 1_455 ?
O2W Eu1 Eu3 73.89(10) . 1_455 ?
O7 Eu1 Eu3 33.15(8) . 1_455 ?
O1 Eu1 Eu3 82.39(8) . 1_455 ?
O8 Eu1 Eu3 81.08(7) . 1_455 ?
O2 Eu1 Eu3 32.44(8) . 1_455 ?
C4 Eu1 Eu3 57.41(10) . 1_455 ?
C10 Eu1 Eu3 56.82(10) . 1_455 ?
O19 Eu2 O14 82.57(14) 1_455 1_445 ?
O19 Eu2 O17 133.62(14) 1_455 . ?
O14 Eu2 O17 143.41(15) 1_445 . ?
O19 Eu2 O5W 75.78(15) 1_455 . ?
O14 Eu2 O5W 134.66(14) 1_445 . ?
O17 Eu2 O5W 71.62(15) . . ?
O19 Eu2 O16 132.84(13) 1_455 2_756 ?
O14 Eu2 O16 84.46(13) 1_445 2_756 ?
O17 Eu2 O16 73.73(12) . 2_756 ?
O5W Eu2 O16 82.04(14) . 2_756 ?
O19 Eu2 O1W 148.37(14) 1_455 . ?
O14 Eu2 O1W 74.08(14) 1_445 . ?
O17 Eu2 O1W 70.38(14) . . ?
O5W Eu2 O1W 135.82(15) . . ?
O16 Eu2 O1W 66.39(12) 2_756 . ?
O19 Eu2 N4 81.96(15) 1_455 . ?
O14 Eu2 N4 72.08(13) 1_445 . ?
O17 Eu2 N4 103.50(14) . . ?
O5W Eu2 N4 140.67(14) . . ?
O16 Eu2 N4 135.38(13) 2_756 . ?
O1W Eu2 N4 70.83(14) . . ?
O19 Eu2 O8 73.60(13) 1_455 . ?
O14 Eu2 O8 131.53(12) 1_445 . ?
O17 Eu2 O8 68.69(13) . . ?
O5W Eu2 O8 79.31(12) . . ?
O16 Eu2 O8 141.66(11) 2_756 . ?
O1W Eu2 O8 106.50(13) . . ?
N4 Eu2 O8 63.35(12) . . ?
O19 Eu2 O13 78.81(13) 1_455 2_756 ?
O14 Eu2 O13 71.93(13) 1_445 2_756 ?
O17 Eu2 O13 114.43(13) . 2_756 ?
O5W Eu2 O13 65.11(13) . 2_756 ?
O16 Eu2 O13 54.07(12) 2_756 2_756 ?
O1W Eu2 O13 112.65(13) . 2_756 ?
N4 Eu2 O13 140.92(13) . 2_756 ?
O8 Eu2 O13 139.27(12) . 2_756 ?
O19 Eu2 S2 106.05(10) 1_455 2_756 ?
O14 Eu2 S2 74.55(9) 1_445 2_756 ?
O17 Eu2 S2 95.70(10) . 2_756 ?
O5W Eu2 S2 73.98(10) . 2_756 ?
O16 Eu2 S2 26.98(8) 2_756 2_756 ?
O1W Eu2 S2 88.19(9) . 2_756 ?
N4 Eu2 S2 144.29(9) . 2_756 ?
O8 Eu2 S2 152.33(8) . 2_756 ?
O13 Eu2 S2 27.28(9) 2_756 2_756 ?
O3 Eu3 O6 139.85(14) 1_655 1_655 ?
O3 Eu3 O2 75.08(13) 1_655 1_655 ?
O6 Eu3 O2 143.68(13) 1_655 1_655 ?
O3 Eu3 O11 118.16(17) 1_655 . ?
O6 Eu3 O11 82.32(18) 1_655 . ?
O2 Eu3 O11 87.40(15) 1_655 . ?
O3 Eu3 O12 87.04(15) 1_655 1_655 ?
O6 Eu3 O12 93.61(16) 1_655 1_655 ?
O2 Eu3 O12 75.39(13) 1_655 1_655 ?
O11 Eu3 O12 144.91(15) . 1_655 ?
O3 Eu3 O3W 76.26(14) 1_655 . ?
O6 Eu3 O3W 76.75(15) 1_655 . ?
O2 Eu3 O3W 133.68(14) 1_655 . ?
O11 Eu3 O3W 75.15(15) . . ?
O12 Eu3 O3W 137.97(14) 1_655 . ?
O3 Eu3 O7 142.17(12) 1_655 1_655 ?
O6 Eu3 O7 74.53(13) 1_655 1_655 ?
O2 Eu3 O7 69.15(12) 1_655 1_655 ?
O11 Eu3 O7 72.70(14) . 1_655 ?
O12 Eu3 O7 72.63(13) 1_655 1_655 ?
O3W Eu3 O7 139.10(13) . 1_655 ?
O3 Eu3 O6W 69.94(15) 1_655 . ?
O6 Eu3 O6W 73.67(14) 1_655 . ?
O2 Eu3 O6W 128.50(13) 1_655 . ?
O11 Eu3 O6W 142.56(16) . . ?
O12 Eu3 O6W 66.35(14) 1_655 . ?
O3W Eu3 O6W 71.70(15) . . ?
O7 Eu3 O6W 125.32(14) 1_655 . ?
O3 Eu3 O10 69.33(14) 1_655 . ?
O6 Eu3 O10 123.67(14) 1_655 . ?
O2 Eu3 O10 70.21(13) 1_655 . ?
O11 Eu3 O10 49.03(16) . . ?
O12 Eu3 O10 142.10(13) 1_655 . ?
O3W Eu3 O10 65.94(14) . . ?
O7 Eu3 O10 108.23(13) 1_655 . ?
O6W Eu3 O10 126.38(15) . . ?
O3 Eu3 S1 94.63(12) 1_655 . ?
O6 Eu3 S1 101.48(12) 1_655 . ?
O2 Eu3 S1 79.96(9) 1_655 . ?
O11 Eu3 S1 23.54(14) . . ?
O12 Eu3 S1 153.99(10) 1_655 . ?
O3W Eu3 S1 66.95(11) . . ?
O7 Eu3 S1 91.00(9) 1_655 . ?
O6W Eu3 S1 138.28(11) . . ?
O10 Eu3 S1 25.63(9) . . ?
O3 Eu3 Eu1 109.28(10) 1_655 1_655 ?
O6 Eu3 Eu1 107.71(10) 1_655 1_655 ?
O2 Eu3 Eu1 36.07(9) 1_655 1_655 ?
O11 Eu3 Eu1 81.32(11) . 1_655 ?
O12 Eu3 Eu1 66.69(9) 1_655 1_655 ?
O3W Eu3 Eu1 155.29(10) . 1_655 ?
O7 Eu3 Eu1 33.44(8) 1_655 1_655 ?
O6W Eu3 Eu1 133.00(11) . 1_655 ?
O10 Eu3 Eu1 92.92(9) . 1_655 ?
S1 Eu3 Eu1 88.43(2) . 1_655 ?
O4 Cu O4 180.0(2) . 2_765 ?
O4 Cu N1 98.85(15) . 2_765 ?
O4 Cu N1 81.15(15) 2_765 2_765 ?
O4 Cu N1 81.15(15) . . ?
O4 Cu N1 98.85(15) 2_765 . ?
N1 Cu N1 180.0(2) 2_765 . ?
O4 Cu O4W 88.04(17) . . ?
O4 Cu O4W 91.96(17) 2_765 . ?
N1 Cu O4W 89.22(17) 2_765 . ?
N1 Cu O4W 90.78(17) . . ?
O4 Cu O4W 91.96(17) . 2_765 ?
O4 Cu O4W 88.04(17) 2_765 2_765 ?
N1 Cu O4W 90.78(17) 2_765 2_765 ?
N1 Cu O4W 89.22(17) . 2_765 ?
O4W Cu O4W 180.0 . 2_765 ?
O10 S1 O12 111.1(3) . . ?
O10 S1 O11 108.2(4) . . ?
O12 S1 O11 109.4(3) . . ?
O10 S1 O9 110.2(3) . . ?
O12 S1 O9 109.9(2) . . ?
O11 S1 O9 108.0(3) . . ?
O10 S1 Eu3 68.1(3) . . ?
O12 S1 Eu3 119.47(17) . . ?
O11 S1 Eu3 40.5(2) . . ?
O9 S1 Eu3 127.57(17) . . ?
O14 S2 O15 109.4(2) . . ?
O14 S2 O13 112.2(2) . . ?
O15 S2 O13 110.8(2) . . ?
O14 S2 O16 109.8(2) . . ?
O15 S2 O16 109.0(2) . . ?
O13 S2 O16 105.6(2) . . ?
O14 S2 Eu2 120.04(16) . 2_756 ?
O15 S2 Eu2 130.10(16) . 2_756 ?
O13 S2 Eu2 57.14(17) . 2_756 ?
O16 S2 Eu2 48.91(15) . 2_756 ?
O20 S3 O19 112.5(3) . . ?
O20 S3 O18 110.8(3) . . ?
O19 S3 O18 107.0(2) . . ?
O20 S3 O17 110.8(3) . . ?
O19 S3 O17 107.3(2) . . ?
O18 S3 O17 108.3(3) . . ?
N1 C1 N2 110.9(5) . . ?
N1 C1 H1A 124.6 . . ?
N2 C1 H1A 124.6 . . ?
N1 C2 C3 109.6(4) . . ?
N1 C2 C5 116.0(4) . . ?
C3 C2 C5 134.0(5) . . ?
N2 C3 C2 105.1(4) . . ?
N2 C3 C4 119.9(4) . . ?
C2 C3 C4 134.9(5) . . ?
O1 C4 O2 120.7(5) . . ?
O1 C4 C3 117.8(5) . . ?
O2 C4 C3 121.4(4) . . ?
O1 C4 Eu1 59.3(3) . . ?
O2 C4 Eu1 64.0(3) . . ?
C3 C4 Eu1 160.3(4) . . ?
O3 C5 O4 122.1(5) . . ?
O3 C5 C2 120.8(5) . . ?
O4 C5 C2 117.1(4) . . ?
N4 C6 N3 111.5(4) . . ?
N4 C6 H6A 124.2 . . ?
N3 C6 H6A 124.2 . . ?
N3 C7 C8 105.5(4) . . ?
N3 C7 C9 119.5(4) . . ?
C8 C7 C9 135.0(5) . . ?
C7 C8 N4 109.4(4) . . ?
C7 C8 C10 134.7(5) . . ?
N4 C8 C10 115.8(4) . . ?
O6 C9 O5 124.9(5) . . ?
O6 C9 C7 118.6(4) . . ?
O5 C9 C7 116.5(5) . . ?
O7 C10 O8 119.9(4) . . ?
O7 C10 C8 123.5(4) . . ?
O8 C10 C8 116.6(4) . . ?
O7 C10 Eu1 57.2(2) . . ?
O8 C10 Eu1 62.8(2) . . ?
C8 C10 Eu1 174.6(4) . . ?
C1 N1 C2 105.9(4) . . ?
C1 N1 Cu 144.7(4) . . ?
C2 N1 Cu 109.4(3) . . ?
C1 N2 C3 108.6(4) . . ?
C1 N2 H2A 125.7 . . ?
C3 N2 H2A 125.7 . . ?
C6 N3 C7 108.1(4) . . ?
C6 N3 H3A 125.9 . . ?
C7 N3 H3A 125.9 . . ?
C6 N4 C8 105.5(4) . . ?
C6 N4 Eu2 133.9(3) . . ?
C8 N4 Eu2 120.3(3) . . ?
C4 O1 Eu1 95.6(3) . . ?
C4 O2 Eu3 151.9(3) . 1_455 ?
C4 O2 Eu1 90.2(3) . . ?
Eu3 O2 Eu1 111.49(14) 1_455 . ?
C5 O3 Eu3 154.1(4) . 1_455 ?
C5 O4 Cu 115.6(3) . . ?
C9 O6 Eu3 158.3(4) . 1_455 ?
C10 O7 Eu3 140.4(3) . 1_455 ?
C10 O7 Eu1 97.6(3) . . ?
Eu3 O7 Eu1 113.41(13) 1_455 . ?
C10 O8 Eu2 123.3(3) . . ?
C10 O8 Eu1 91.6(3) . . ?
Eu2 O8 Eu1 142.05(14) . . ?
S1 O9 Eu1 142.9(2) . . ?
S1 O10 Eu3 86.3(3) . . ?
S1 O11 Eu3 116.0(3) . . ?
S1 O12 Eu3 145.3(3) . 1_455 ?
S2 O13 Eu2 95.58(19) . 2_756 ?
S2 O14 Eu2 158.0(3) . 1_665 ?
S2 O15 Eu1 151.1(2) . . ?
S2 O16 Eu2 104.11(19) . 2_756 ?
S3 O17 Eu2 135.0(2) . . ?
S3 O18 Eu1 142.1(2) . . ?
S3 O19 Eu2 154.8(3) . 1_655 ?
Eu2 O1W H11 107.0 . . ?
Eu2 O1W H12 129.0 . . ?
H11 O1W H12 108.7 . . ?
Eu1 O2W H21 117.9 . . ?
Eu1 O2W H22 116.1 . . ?
H21 O2W H22 108.2 . . ?
Eu3 O3W H31 105.4 . . ?
Eu3 O3W H32 108.0 . . ?
H31 O3W H32 104.6 . . ?
Cu O4W H41 107.0 . . ?
Cu O4W H42 117.1 . . ?
H41 O4W H42 108.6 . . ?
Eu2 O5W H51 127.5 . . ?
Eu2 O5W H52 124.3 . . ?
H51 O5W H52 108.0 . . ?
Eu3 O6W H61 105.7 . . ?
Eu3 O6W H62 97.9 . . ?
H61 O6W H62 109.5 . . ?
Eu1 O7W H72 124.5 . . ?
Eu1 O7W H71 110.5 . . ?
H72 O7W H71 108.6 . . ?

loop_
_geom_bond_atom_site_label_1
_geom_bond_atom_site_label_2
_geom_bond_distance
_geom_bond_site_symmetry_2
_geom_bond_publ_flag
Eu1 O18 2.340(4) . ?
Eu1 O9 2.382(4) . ?
Eu1 O15 2.400(4) . ?
Eu1 O7W 2.448(4) . ?
Eu1 O2W 2.449(4) . ?
Eu1 O7 2.496(3) . ?
Eu1 O1 2.527(4) . ?
Eu1 O8 2.619(3) . ?
Eu1 O2 2.630(4) . ?
Eu1 C4 2.925(5) . ?
Eu1 C10 2.943(5) . ?
Eu1 Eu3 4.1566(4) 1_455 ?
Eu2 O19 2.320(4) 1_455 ?
Eu2 O14 2.364(4) 1_445 ?
Eu2 O17 2.386(4) . ?
Eu2 O5W 2.437(4) . ?
Eu2 O16 2.480(4) 2_756 ?
Eu2 O1W 2.498(4) . ?
Eu2 N4 2.515(4) . ?
Eu2 O8 2.537(3) . ?
Eu2 O13 2.693(4) 2_756 ?
Eu2 S2 3.1909(12) 2_756 ?
Eu3 O3 2.289(4) 1_655 ?
Eu3 O6 2.290(4) 1_655 ?
Eu3 O2 2.397(3) 1_655 ?
Eu3 O11 2.402(5) . ?
Eu3 O12 2.410(4) 1_655 ?
Eu3 O3W 2.437(4) . ?
Eu3 O7 2.477(3) 1_655 ?
Eu3 O6W 2.612(5) . ?
Eu3 O10 3.091(7) . ?
Eu3 S1 3.3253(14) . ?
Eu3 Eu1 4.1566(4) 1_655 ?
Cu O4 2.012(4) . ?
Cu O4 2.012(4) 2_765 ?
Cu N1 2.075(4) 2_765 ?
Cu N1 2.075(4) . ?
Cu O4W 2.171(5) . ?
Cu O4W 2.171(5) 2_765 ?
S1 O10 1.441(5) . ?
S1 O12 1.457(4) . ?
S1 O11 1.477(5) . ?
S1 O9 1.479(4) . ?
S2 O14 1.452(4) . ?
S2 O15 1.466(4) . ?
S2 O13 1.470(4) . ?
S2 O16 1.493(4) . ?
S2 Eu2 3.1909(12) 2_756 ?
S3 O20 1.439(4) . ?
S3 O19 1.466(4) . ?
S3 O18 1.479(4) . ?
S3 O17 1.479(4) . ?
C1 N1 1.326(7) . ?
C1 N2 1.342(7) . ?
C1 H1A 0.9300 . ?
C2 N1 1.375(6) . ?
C2 C3 1.380(7) . ?
C2 C5 1.481(7) . ?
C3 N2 1.370(6) . ?
C3 C4 1.492(7) . ?
C4 O1 1.248(6) . ?
C4 O2 1.271(6) . ?
C5 O3 1.251(6) . ?
C5 O4 1.256(6) . ?
C6 N4 1.319(6) . ?
C6 N3 1.343(6) . ?
C6 H6A 0.9300 . ?
C7 N3 1.368(7) . ?
C7 C8 1.376(7) . ?
C7 C9 1.487(7) . ?
C8 N4 1.386(6) . ?
C8 C10 1.478(7) . ?
C9 O6 1.242(7) . ?
C9 O5 1.247(6) . ?
C10 O7 1.263(6) . ?
C10 O8 1.269(6) . ?
N2 H2A 0.8600 . ?
N3 H3A 0.8600 . ?
O2 Eu3 2.397(3) 1_455 ?
O3 Eu3 2.289(4) 1_455 ?
O6 Eu3 2.290(4) 1_455 ?
O7 Eu3 2.477(3) 1_455 ?
O12 Eu3 2.410(4) 1_455 ?
O13 Eu2 2.693(4) 2_756 ?
O14 Eu2 2.364(4) 1_665 ?
O16 Eu2 2.480(4) 2_756 ?
O19 Eu2 2.320(4) 1_655 ?
O1W H11 0.8447 . ?
O1W H12 0.8635 . ?
O2W H21 0.8858 . ?
O2W H22 0.9632 . ?
O3W H31 0.9475 . ?
O3W H32 0.9453 . ?
O4W H41 0.9083 . ?
O4W H42 0.9142 . ?
O5W H51 0.8411 . ?
O5W H52 0.8539 . ?
O6W H61 0.8425 . ?
O6W H62 0.8265 . ?
O7W H72 0.8874 . ?
O7W H71 0.8887 . ?
